data_1565171
loop_
_publ_author_name
'Kerber, William D.'
'Hartnett, D. Sean'
'Wang, Aiqiu'
'Mafrice, Carson Hawkins'
'Siegler, Maxime A.'

_publ_section_title
;
 Enhanced relative stability of heterobimetallic Fe(II), Zn(II), and
 Mg(II) clusters supported by a &#x00B5;-phenoxo bridge
;
_journal_name_full 'Inorganica Chimica Acta'
_journal_page_first 119547
_journal_paper_doi 10.1016/j.ica.2020.119547
_journal_volume 506
_journal_year 2020
_chemical_formula_moiety '2(C16 H20 F N2 O12 Zn2), H12 O6 Zn, 10(H2 O)'
_chemical_formula_sum 'C32 H72 F2 N4 O40 Zn5'
_chemical_formula_weight 1517.78
_space_group_crystal_system triclinic
_space_group_IT_number 2
_space_group_name_Hall '-P 1'
_space_group_name_H-M_alt 'P -1'
_atom_sites_solution_hydrogens mixed
_atom_sites_solution_primary direct
_atom_sites_solution_secondary difmap
_audit_creation_method SHELXL-2014/7
_cell_angle_alpha 102.549(2)
_cell_angle_beta 109.982(3)
_cell_angle_gamma 105.130(3)
_cell_formula_units_Z 1
_cell_length_a 10.5309(3)
_cell_length_b 10.8052(3)
_cell_length_c 13.7649(4)
_cell_measurement_reflns_used 11718
_cell_measurement_temperature 110(2)
_cell_measurement_theta_max 27.66
_cell_measurement_theta_min 3.05
_cell_volume 1337.44(8)
_computing_cell_refinement
;
CrysAlisPro, Agilent Technologies,
Version 1.171.36.32 (release 02-08-2013 CrysAlis171 .NET)
(compiled Aug  2 2013,16:46:58)
;
_computing_data_collection
;
CrysAlisPro, Agilent Technologies,
Version 1.171.36.32 (release 02-08-2013 CrysAlis171 .NET)
(compiled Aug  2 2013,16:46:58)
;
_computing_data_reduction
;
CrysAlisPro, Agilent Technologies,
Version 1.171.36.32 (release 02-08-2013 CrysAlis171 .NET)
(compiled Aug  2 2013,16:46:58)
;
_computing_molecular_graphics 'SHELXTL v6.10 (Sheldrick, 2008)'
_computing_publication_material 'SHELXTL v6.10 (Sheldrick, 2008)'
_computing_structure_refinement 'SHELXL-2014/7 (Sheldrick, 2015)'
_computing_structure_solution 'SHELXS-2014/7 (Sheldrick, 2015)'
_diffrn_ambient_temperature 110(2)
_diffrn_measured_fraction_theta_full 1.000
_diffrn_measured_fraction_theta_max 1.000
_diffrn_measurement_device_type 'SuperNova, Dual, Cu at zero, Atlas'
_diffrn_measurement_method '\w scans'
_diffrn_radiation_monochromator mirror
_diffrn_radiation_source 'SuperNova (Mo) X-ray Source'
_diffrn_radiation_type MoK\a
_diffrn_radiation_wavelength 0.71073
_diffrn_reflns_av_R_equivalents 0.0227
_diffrn_reflns_av_unetI/netI 0.0230
_diffrn_reflns_Laue_measured_fraction_full 1.000
_diffrn_reflns_Laue_measured_fraction_max 1.000
_diffrn_reflns_limit_h_max 13
_diffrn_reflns_limit_h_min -13
_diffrn_reflns_limit_k_max 14
_diffrn_reflns_limit_k_min -14
_diffrn_reflns_limit_l_max 17
_diffrn_reflns_limit_l_min -17
_diffrn_reflns_number 21754
_diffrn_reflns_point_group_measured_fraction_full 1.000
_diffrn_reflns_point_group_measured_fraction_max 1.000
_diffrn_reflns_theta_full 25.242
_diffrn_reflns_theta_max 27.499
_diffrn_reflns_theta_min 2.074
_diffrn_standards_decay_% .
_diffrn_standards_interval_time .
_diffrn_standards_number .
_exptl_absorpt_coefficient_mu 2.332
_exptl_absorpt_correction_T_max 1.000
_exptl_absorpt_correction_T_min 0.629
_exptl_absorpt_correction_type gaussian
_exptl_absorpt_process_details
;
CrysAlisPro, Agilent Technologies,
Version 1.171.36.32 (release 02-08-2013 CrysAlis171 .NET)
(compiled Aug  2 2013,16:46:58)
Numerical absorption correction based on gaussian integration over
			a multifaceted crystal model
;
_exptl_crystal_colour colorless
_exptl_crystal_density_diffrn 1.884
_exptl_crystal_description 'small thick plate'
_exptl_crystal_F_000 780
_exptl_crystal_size_max 0.26
_exptl_crystal_size_mid 0.18
_exptl_crystal_size_min 0.06
_refine_diff_density_max 0.407
_refine_diff_density_min -0.298
_refine_diff_density_rms 0.064
_refine_ls_extinction_coef .
_refine_ls_extinction_method none
_refine_ls_goodness_of_fit_ref 1.042
_refine_ls_hydrogen_treatment mixed
_refine_ls_matrix_type full
_refine_ls_number_parameters 442
_refine_ls_number_reflns 6140
_refine_ls_number_restraints 33
_refine_ls_restrained_S_all 1.040
_refine_ls_R_factor_all 0.0259
_refine_ls_R_factor_gt 0.0220
_refine_ls_shift/su_max 0.001
_refine_ls_shift/su_mean 0.000
_refine_ls_structure_factor_coef Fsqd
_refine_ls_weighting_details 'w=1/[\s^2^(Fo^2^)+(0.0211P)^2^+0.9821P] where P=(Fo^2^+2Fc^2^)/3'
_refine_ls_weighting_scheme calc
_refine_ls_wR_factor_gt 0.0515
_refine_ls_wR_factor_ref 0.0532
_reflns_Friedel_coverage 0.000
_reflns_Friedel_fraction_full .
_reflns_Friedel_fraction_max .
_reflns_number_gt 5576
_reflns_number_total 6140
_reflns_threshold_expression 'I > 2\s(I)'
_cod_data_source_file Kerber_1293_Structure2.cif
_cod_data_source_block 2
_cod_original_cell_volume 1337.44(7)
_cod_database_code 1565171
_shelx_shelxl_version_number 2014/7
_shelx_space_group_comment
;
The symmetry employed for this shelxl refinement is uniquely defined
by the following loop, which should always be used as a source of
symmetry information in preference to the above space-group names.
They are only intended as comments.
;

loop_
_space_group_symop_operation_xyz
'x, y, z'
'-x, -y, -z'

loop_
_atom_site_label
_atom_site_type_symbol
_atom_site_fract_x
_atom_site_fract_y
_atom_site_fract_z
_atom_site_U_iso_or_equiv
_atom_site_adp_type
_atom_site_occupancy
_atom_site_site_symmetry_order
_atom_site_calc_flag
_atom_site_refinement_flags_posn
_atom_site_refinement_flags_adp
_atom_site_refinement_flags_occupancy
_atom_site_disorder_assembly
_atom_site_disorder_group
Zn1 Zn 0.82657(2) 0.37795(2) 0.08177(2) 0.00811(5) Uani 1 1 d . . . . .
Zn2 Zn 0.86551(2) 0.24798(2) 0.31265(2) 0.00964(5) Uani 1 1 d . . . . .
C1 C 0.83165(18) 0.25597(16) -0.12113(13) 0.0098(3) Uani 1 1 d . . . . .
C2 C 0.67064(18) 0.22675(16) -0.15401(13) 0.0099(3) Uani 1 1 d . . . . .
H2A H 0.6425 0.2913 -0.1902 0.012 Uiso 1 1 calc R U . . .
H2B H 0.6144 0.1335 -0.2079 0.012 Uiso 1 1 calc R U . . .
C3 C 0.51946(18) 0.29655(16) -0.06513(13) 0.0109(3) Uani 1 1 d . . . . .
H3A H 0.4229 0.2222 -0.1033 0.013 Uiso 1 1 calc R U . . .
H3B H 0.5224 0.3589 -0.1081 0.013 Uiso 1 1 calc R U . . .
C4 C 0.54046(18) 0.37429(16) 0.04942(13) 0.0103(3) Uani 1 1 d . . . . .
C5 C 0.58677(18) 0.10547(16) -0.04330(13) 0.0103(3) Uani 1 1 d . . . . .
H5A H 0.5045 0.0393 -0.1121 0.012 Uiso 1 1 calc R U . . .
H5B H 0.5511 0.1165 0.0147 0.012 Uiso 1 1 calc R U . . .
C6 C 0.70391(18) 0.04712(16) -0.01174(13) 0.0097(3) Uani 1 1 d . . . . .
C7 C 0.69159(18) -0.07519(16) -0.08137(13) 0.0110(3) Uani 1 1 d . . . . .
H7 H 0.6140 -0.1186 -0.1527 0.013 Uiso 1 1 calc R U . . .
C8 C 0.79443(19) -0.13138(16) -0.04433(14) 0.0119(3) Uani 1 1 d . . . . .
C9 C 0.90792(19) -0.07286(17) 0.05849(14) 0.0119(3) Uani 1 1 d . . . . .
H9 H 0.9751 -0.1159 0.0821 0.014 Uiso 1 1 calc R U . . .
C10 C 0.92305(18) 0.05076(16) 0.12770(13) 0.0105(3) Uani 1 1 d . . . . .
C11 C 0.82081(18) 0.11127(16) 0.09240(13) 0.0100(3) Uani 1 1 d . . . . .
C12 C 1.05152(18) 0.12224(17) 0.23752(13) 0.0108(3) Uani 1 1 d . . . . .
H12A H 1.1180 0.0713 0.2453 0.013 Uiso 1 1 calc R U . . .
H12B H 1.1049 0.2145 0.2410 0.013 Uiso 1 1 calc R U . . .
C13 C 0.93324(19) -0.00003(17) 0.33322(14) 0.0135(3) Uani 1 1 d . . . . .
H13A H 0.9920 -0.0107 0.4021 0.016 Uiso 1 1 calc R U . . .
H13B H 0.9264 -0.0720 0.2711 0.016 Uiso 1 1 calc R U . . .
C14 C 0.78169(19) -0.01989(16) 0.32619(13) 0.0108(3) Uani 1 1 d . . . . .
C15 C 1.13489(19) 0.22155(17) 0.43427(13) 0.0131(3) Uani 1 1 d . . . . .
H15A H 1.2215 0.2024 0.4335 0.016 Uiso 1 1 calc R U . . .
H15B H 1.1184 0.2000 0.4963 0.016 Uiso 1 1 calc R U . . .
C16 C 1.16297(19) 0.37235(18) 0.45140(13) 0.0140(3) Uani 1 1 d . . . . .
N1 N 0.63292(15) 0.23868(13) -0.05964(11) 0.0081(3) Uani 1 1 d . . . . .
N2 N 1.00782(15) 0.13417(14) 0.33051(11) 0.0106(3) Uani 1 1 d . . . . .
O1 O 0.91981(12) 0.31694(11) -0.02063(9) 0.0102(2) Uani 1 1 d . . . . .
O2 O 0.87078(13) 0.22393(12) -0.19630(9) 0.0131(2) Uani 1 1 d . . . . .
O3 O 0.66599(13) 0.41398(11) 0.12873(9) 0.0111(2) Uani 1 1 d . . . . .
O4 O 0.43574(13) 0.39735(12) 0.05978(10) 0.0132(2) Uani 1 1 d . . . . .
O5 O 0.83442(13) 0.23223(11) 0.15784(9) 0.0100(2) Uani 1 1 d . . . . .
O6 O 0.73202(13) 0.07386(12) 0.31442(10) 0.0127(2) Uani 1 1 d . . . . .
O7 O 0.71284(14) -0.13023(12) 0.33074(10) 0.0161(3) Uani 1 1 d . . . . .
O8 O 1.05702(13) 0.40568(12) 0.40416(9) 0.0136(2) Uani 1 1 d . . . . .
O9 O 1.28817(14) 0.45644(13) 0.51251(11) 0.0224(3) Uani 1 1 d . . . . .
O1W O 0.99971(14) 0.52771(12) 0.21118(10) 0.0134(2) Uani 1 1 d D . . . .
H1W1 H 1.025(2) 0.6060(19) 0.2057(17) 0.020 Uiso 1 1 d D U . . .
H1W2 H 1.077(2) 0.520(2) 0.2468(17) 0.020 Uiso 1 1 d D U . . .
O2W O 0.81327(14) 0.53780(13) 0.00725(11) 0.0157(3) Uani 1 1 d D . . . .
H2W1 H 0.756(2) 0.573(2) 0.0003(18) 0.024 Uiso 1 1 d D U . . .
H2W2 H 0.888(2) 0.587(2) 0.0071(18) 0.024 Uiso 1 1 d D U . . .
O3W O 0.72241(14) 0.34228(13) 0.31564(11) 0.0145(3) Uani 1 1 d D . . . .
H3W1 H 0.725(2) 0.396(2) 0.3691(15) 0.022 Uiso 1 1 d D U . . .
H3W2 H 0.695(2) 0.369(2) 0.2636(15) 0.022 Uiso 1 1 d D U . . .
F1 F 0.78351(11) -0.24986(9) -0.11289(8) 0.0147(2) Uani 1 1 d . . . . .
Zn3 Zn 0.5000 0.0000 0.5000 0.01001(6) Uani 1 2 d S . P . .
O4W O 0.27282(14) -0.09882(13) 0.41749(10) 0.0143(2) Uani 1 1 d D . . . .
H4W1 H 0.237(2) -0.130(2) 0.3496(15) 0.021 Uiso 1 1 d D U . . .
H4W2 H 0.234(2) -0.158(2) 0.4362(17) 0.021 Uiso 1 1 d D U . . .
O5W O 0.50294(14) 0.07293(13) 0.37156(10) 0.0136(2) Uani 1 1 d D . . . .
H5W1 H 0.570(2) 0.079(2) 0.3544(17) 0.020 Uiso 1 1 d D U . . .
H5W2 H 0.485(2) 0.142(2) 0.3727(18) 0.020 Uiso 1 1 d D U . . .
O6W O 0.53184(14) -0.17302(12) 0.43058(10) 0.0138(2) Uani 1 1 d D . . . .
H6W1 H 0.574(2) -0.165(2) 0.3922(17) 0.021 Uiso 1 1 d D U . . .
H6W2 H 0.457(2) -0.242(2) 0.3974(17) 0.021 Uiso 1 1 d D U . . .
O7W O 0.80902(18) 0.65878(15) 0.31246(11) 0.0276(3) Uani 1 1 d D . . . .
H7W1 H 0.777(3) 0.721(2) 0.310(2) 0.041 Uiso 1 1 d D U . . .
H7W2 H 0.780(3) 0.607(2) 0.2503(18) 0.041 Uiso 1 1 d D U . . .
O8W O 0.48081(15) 0.49248(14) 0.27430(11) 0.0194(3) Uani 1 1 d D . . . .
H8W1 H 0.471(2) 0.466(2) 0.2091(15) 0.029 Uiso 1 1 d D U . . .
H8W2 H 0.567(2) 0.536(2) 0.3127(17) 0.029 Uiso 1 1 d D U . . .
O9W O 0.42298(16) 0.29240(14) 0.37216(12) 0.0223(3) Uani 1 1 d D . . . .
H9W1 H 0.445(3) 0.349(2) 0.3394(18) 0.033 Uiso 1 1 d D U . . .
H9W2 H 0.430(3) 0.338(2) 0.4295(17) 0.033 Uiso 1 1 d D U . . .
O10W O 0.29461(15) 0.57763(13) 0.34196(11) 0.0177(3) Uani 1 1 d D . . . .
H101 H 0.338(2) 0.536(2) 0.3155(17) 0.026 Uiso 1 1 d D U . . .
H102 H 0.302(3) 0.557(2) 0.3969(16) 0.026 Uiso 1 1 d D U . . .
O11W O 0.09227(15) 0.69527(13) 0.45978(11) 0.0187(3) Uani 1 1 d D . . . .
H111 H 0.014(2) 0.689(2) 0.4162(18) 0.028 Uiso 1 1 d D U . . .
H112 H 0.097(3) 0.620(2) 0.4478(19) 0.028 Uiso 1 1 d D U . . .

loop_
_atom_site_aniso_label
_atom_site_aniso_U_11
_atom_site_aniso_U_22
_atom_site_aniso_U_33
_atom_site_aniso_U_23
_atom_site_aniso_U_13
_atom_site_aniso_U_12
Zn1 0.00751(10) 0.00760(9) 0.00866(9) 0.00265(7) 0.00320(7) 0.00229(7)
Zn2 0.00927(10) 0.00982(9) 0.01174(9) 0.00526(7) 0.00517(8) 0.00408(7)
C1 0.0129(8) 0.0061(7) 0.0130(7) 0.0059(6) 0.0065(7) 0.0040(6)
C2 0.0097(8) 0.0114(7) 0.0085(7) 0.0039(6) 0.0034(6) 0.0036(6)
C3 0.0092(8) 0.0110(7) 0.0115(7) 0.0040(6) 0.0026(6) 0.0043(6)
C4 0.0122(8) 0.0073(7) 0.0141(8) 0.0070(6) 0.0070(7) 0.0032(6)
C5 0.0092(8) 0.0086(7) 0.0121(7) 0.0043(6) 0.0042(6) 0.0015(6)
C6 0.0102(8) 0.0099(7) 0.0115(7) 0.0066(6) 0.0058(6) 0.0034(6)
C7 0.0105(8) 0.0097(7) 0.0106(7) 0.0038(6) 0.0039(6) 0.0010(6)
C8 0.0158(9) 0.0077(7) 0.0153(8) 0.0038(6) 0.0103(7) 0.0041(6)
C9 0.0122(8) 0.0123(8) 0.0160(8) 0.0080(6) 0.0084(7) 0.0062(7)
C10 0.0097(8) 0.0122(8) 0.0121(7) 0.0064(6) 0.0064(6) 0.0036(6)
C11 0.0118(8) 0.0085(7) 0.0129(8) 0.0057(6) 0.0078(7) 0.0035(6)
C12 0.0099(8) 0.0134(8) 0.0121(8) 0.0060(6) 0.0060(7) 0.0056(6)
C13 0.0144(9) 0.0137(8) 0.0187(8) 0.0111(7) 0.0092(7) 0.0071(7)
C14 0.0128(8) 0.0116(7) 0.0075(7) 0.0021(6) 0.0046(6) 0.0041(6)
C15 0.0131(9) 0.0182(8) 0.0100(7) 0.0066(7) 0.0043(7) 0.0080(7)
C16 0.0140(9) 0.0183(8) 0.0105(8) 0.0063(7) 0.0066(7) 0.0042(7)
N1 0.0083(7) 0.0080(6) 0.0099(6) 0.0045(5) 0.0046(5) 0.0036(5)
N2 0.0102(7) 0.0127(7) 0.0115(6) 0.0064(5) 0.0058(6) 0.0044(6)
O1 0.0085(6) 0.0111(5) 0.0101(5) 0.0026(4) 0.0037(5) 0.0030(5)
O2 0.0137(6) 0.0145(6) 0.0117(6) 0.0037(5) 0.0072(5) 0.0046(5)
O3 0.0101(6) 0.0116(5) 0.0118(5) 0.0036(4) 0.0047(5) 0.0045(5)
O4 0.0111(6) 0.0150(6) 0.0187(6) 0.0079(5) 0.0090(5) 0.0071(5)
O5 0.0130(6) 0.0081(5) 0.0093(5) 0.0032(4) 0.0044(5) 0.0046(5)
O6 0.0121(6) 0.0110(6) 0.0168(6) 0.0055(5) 0.0075(5) 0.0045(5)
O7 0.0180(7) 0.0111(6) 0.0236(6) 0.0077(5) 0.0129(6) 0.0052(5)
O8 0.0124(6) 0.0131(6) 0.0136(6) 0.0043(5) 0.0047(5) 0.0033(5)
O9 0.0139(7) 0.0214(7) 0.0219(7) 0.0086(6) 0.0007(5) -0.0004(5)
O1W 0.0115(6) 0.0102(6) 0.0130(6) 0.0041(5) 0.0012(5) 0.0011(5)
O2W 0.0097(6) 0.0146(6) 0.0270(7) 0.0127(5) 0.0081(6) 0.0056(5)
O3W 0.0185(7) 0.0178(6) 0.0133(6) 0.0075(5) 0.0085(5) 0.0119(5)
F1 0.0189(6) 0.0097(5) 0.0162(5) 0.0015(4) 0.0093(4) 0.0059(4)
Zn3 0.00993(14) 0.00913(12) 0.01017(12) 0.00267(10) 0.00439(11) 0.00254(10)
O4W 0.0119(6) 0.0158(6) 0.0111(6) 0.0034(5) 0.0043(5) 0.0006(5)
O5W 0.0148(7) 0.0148(6) 0.0157(6) 0.0074(5) 0.0092(5) 0.0068(5)
O6W 0.0142(7) 0.0110(6) 0.0154(6) 0.0027(5) 0.0082(5) 0.0024(5)
O7W 0.0395(9) 0.0195(7) 0.0183(7) 0.0001(6) 0.0041(6) 0.0185(7)
O8W 0.0141(7) 0.0243(7) 0.0158(6) 0.0034(5) 0.0056(5) 0.0048(6)
O9W 0.0250(8) 0.0211(7) 0.0276(7) 0.0122(6) 0.0148(6) 0.0105(6)
O10W 0.0184(7) 0.0170(6) 0.0221(7) 0.0087(5) 0.0114(6) 0.0078(5)
O11W 0.0176(7) 0.0150(6) 0.0207(7) 0.0028(5) 0.0080(6) 0.0043(5)

loop_
_atom_type_symbol
_atom_type_description
_atom_type_scat_dispersion_real
_atom_type_scat_dispersion_imag
_atom_type_scat_source
C C 0.0033 0.0016 'International Tables Vol C Tables 4.2.6.8 and 6.1.1.4'
H H 0.0000 0.0000 'International Tables Vol C Tables 4.2.6.8 and 6.1.1.4'
F F 0.0171 0.0103 'International Tables Vol C Tables 4.2.6.8 and 6.1.1.4'
N N 0.0061 0.0033 'International Tables Vol C Tables 4.2.6.8 and 6.1.1.4'
O O 0.0106 0.0060 'International Tables Vol C Tables 4.2.6.8 and 6.1.1.4'
Zn Zn 0.2839 1.4301 'International Tables Vol C Tables 4.2.6.8 and 6.1.1.4'

loop_
_geom_angle_atom_site_label_1
_geom_angle_atom_site_label_2
_geom_angle_atom_site_label_3
_geom_angle
_geom_angle_site_symmetry_1
_geom_angle_site_symmetry_3
O1W Zn1 O1 101.82(5) . .
O1W Zn1 O5 93.81(5) . .
O1 Zn1 O5 97.81(4) . .
O1W Zn1 O3 97.08(5) . .
O1 Zn1 O3 158.61(4) . .
O5 Zn1 O3 90.78(4) . .
O1W Zn1 N1 172.85(5) . .
O1 Zn1 N1 80.94(5) . .
O5 Zn1 N1 92.33(5) . .
O3 Zn1 N1 79.16(5) . .
O1W Zn1 O2W 85.29(5) . .
O1 Zn1 O2W 85.44(5) . .
O5 Zn1 O2W 176.74(5) . .
O3 Zn1 O2W 86.22(5) . .
N1 Zn1 O2W 88.37(5) . .
O5 Zn2 O8 103.61(5) . .
O5 Zn2 O3W 95.17(5) . .
O8 Zn2 O3W 101.08(5) . .
O5 Zn2 O6 109.78(5) . .
O8 Zn2 O6 142.93(5) . .
O3W Zn2 O6 91.66(5) . .
O5 Zn2 N2 93.78(5) . .
O8 Zn2 N2 81.46(5) . .
O3W Zn2 N2 169.82(5) . .
O6 Zn2 N2 80.74(5) . .
O2 C1 O1 123.45(16) . .
O2 C1 C2 117.54(14) . .
O1 C1 C2 118.93(14) . .
N1 C2 C1 112.64(13) . .
N1 C2 H2A 109.1 . .
C1 C2 H2A 109.1 . .
N1 C2 H2B 109.1 . .
C1 C2 H2B 109.1 . .
H2A C2 H2B 107.8 . .
N1 C3 C4 111.28(13) . .
N1 C3 H3A 109.4 . .
C4 C3 H3A 109.4 . .
N1 C3 H3B 109.4 . .
C4 C3 H3B 109.4 . .
H3A C3 H3B 108.0 . .
O4 C4 O3 123.87(15) . .
O4 C4 C3 118.08(15) . .
O3 C4 C3 118.04(14) . .
N1 C5 C6 114.65(13) . .
N1 C5 H5A 108.6 . .
C6 C5 H5A 108.6 . .
N1 C5 H5B 108.6 . .
C6 C5 H5B 108.6 . .
H5A C5 H5B 107.6 . .
C7 C6 C11 119.92(15) . .
C7 C6 C5 120.77(15) . .
C11 C6 C5 119.12(14) . .
C8 C7 C6 118.60(15) . .
C8 C7 H7 120.7 . .
C6 C7 H7 120.7 . .
F1 C8 C9 118.61(15) . .
F1 C8 C7 118.60(15) . .
C9 C8 C7 122.79(15) . .
C8 C9 C10 119.06(15) . .
C8 C9 H9 120.5 . .
C10 C9 H9 120.5 . .
C9 C10 C11 119.65(15) . .
C9 C10 C12 120.39(15) . .
C11 C10 C12 119.91(14) . .
O5 C11 C6 119.44(14) . .
O5 C11 C10 120.62(15) . .
C6 C11 C10 119.94(15) . .
N2 C12 C10 112.19(13) . .
N2 C12 H12A 109.2 . .
C10 C12 H12A 109.2 . .
N2 C12 H12B 109.2 . .
C10 C12 H12B 109.2 . .
H12A C12 H12B 107.9 . .
N2 C13 C14 113.11(13) . .
N2 C13 H13A 109.0 . .
C14 C13 H13A 109.0 . .
N2 C13 H13B 109.0 . .
C14 C13 H13B 109.0 . .
H13A C13 H13B 107.8 . .
O7 C14 O6 124.24(16) . .
O7 C14 C13 116.84(14) . .
O6 C14 C13 118.91(14) . .
N2 C15 C16 111.45(13) . .
N2 C15 H15A 109.3 . .
C16 C15 H15A 109.3 . .
N2 C15 H15B 109.3 . .
C16 C15 H15B 109.3 . .
H15A C15 H15B 108.0 . .
O9 C16 O8 123.48(16) . .
O9 C16 C15 118.27(16) . .
O8 C16 C15 118.23(15) . .
C2 N1 C3 114.72(12) . .
C2 N1 C5 111.81(12) . .
C3 N1 C5 108.10(12) . .
C2 N1 Zn1 106.13(10) . .
C3 N1 Zn1 106.47(9) . .
C5 N1 Zn1 109.38(9) . .
C13 N2 C15 113.29(13) . .
C13 N2 C12 112.07(13) . .
C15 N2 C12 109.64(13) . .
C13 N2 Zn2 109.56(10) . .
C15 N2 Zn2 103.51(10) . .
C12 N2 Zn2 108.33(10) . .
C1 O1 Zn1 114.73(10) . .
C4 O3 Zn1 114.67(10) . .
C11 O5 Zn2 116.83(9) . .
C11 O5 Zn1 113.82(9) . .
Zn2 O5 Zn1 129.31(5) . .
C14 O6 Zn2 117.62(11) . .
C16 O8 Zn2 114.81(11) . .
Zn1 O1W H1W1 117.5(14) . .
Zn1 O1W H1W2 125.5(15) . .
H1W1 O1W H1W2 104.7(19) . .
Zn1 O2W H2W1 126.3(16) . .
Zn1 O2W H2W2 118.8(15) . .
H2W1 O2W H2W2 111(2) . .
Zn2 O3W H3W1 127.4(15) . .
Zn2 O3W H3W2 114.0(15) . .
H3W1 O3W H3W2 107.6(19) . .
O6W Zn3 O6W 180.0 . 2_656
O6W Zn3 O5W 92.24(5) . .
O6W Zn3 O5W 87.76(5) 2_656 .
O6W Zn3 O5W 87.76(5) . 2_656
O6W Zn3 O5W 92.24(5) 2_656 2_656
O5W Zn3 O5W 180.00(8) . 2_656
O6W Zn3 O4W 91.69(5) . .
O6W Zn3 O4W 88.31(5) 2_656 .
O5W Zn3 O4W 90.73(5) . .
O5W Zn3 O4W 89.27(5) 2_656 .
O6W Zn3 O4W 88.31(5) . 2_656
O6W Zn3 O4W 91.69(5) 2_656 2_656
O5W Zn3 O4W 89.27(5) . 2_656
O5W Zn3 O4W 90.73(5) 2_656 2_656
O4W Zn3 O4W 180.0 . 2_656
Zn3 O4W H4W1 117.5(15) . .
Zn3 O4W H4W2 118.6(16) . .
H4W1 O4W H4W2 105(2) . .
Zn3 O5W H5W1 119.5(15) . .
Zn3 O5W H5W2 116.4(15) . .
H5W1 O5W H5W2 108(2) . .
Zn3 O6W H6W1 115.6(15) . .
Zn3 O6W H6W2 114.6(15) . .
H6W1 O6W H6W2 108.9(19) . .
H7W1 O7W H7W2 109(2) . .
H8W1 O8W H8W2 107(2) . .
H9W1 O9W H9W2 106(2) . .
H101 O10W H102 103.2(19) . .
H111 O11W H112 108(2) . .

loop_
_geom_bond_atom_site_label_1
_geom_bond_atom_site_label_2
_geom_bond_distance
_geom_bond_site_symmetry_2
Zn1 O1W 2.0257(12) .
Zn1 O1 2.0653(11) .
Zn1 O5 2.0755(11) .
Zn1 O3 2.1002(12) .
Zn1 N1 2.1504(13) .
Zn1 O2W 2.2029(12) .
Zn2 O5 2.0035(11) .
Zn2 O8 2.0235(12) .
Zn2 O3W 2.0338(12) .
Zn2 O6 2.0442(12) .
Zn2 N2 2.1588(14) .
C1 O2 1.2532(19) .
C1 O1 1.2715(19) .
C1 C2 1.521(2) .
C2 N1 1.473(2) .
C2 H2A 0.9900 .
C2 H2B 0.9900 .
C3 N1 1.474(2) .
C3 C4 1.527(2) .
C3 H3A 0.9900 .
C3 H3B 0.9900 .
C4 O4 1.239(2) .
C4 O3 1.280(2) .
C5 N1 1.486(2) .
C5 C6 1.506(2) .
C5 H5A 0.9900 .
C5 H5B 0.9900 .
C6 C7 1.399(2) .
C6 C11 1.403(2) .
C7 C8 1.379(2) .
C7 H7 0.9500 .
C8 F1 1.3663(18) .
C8 C9 1.375(2) .
C9 C10 1.396(2) .
C9 H9 0.9500 .
C10 C11 1.404(2) .
C10 C12 1.504(2) .
C11 O5 1.3574(19) .
C12 N2 1.493(2) .
C12 H12A 0.9900 .
C12 H12B 0.9900 .
C13 N2 1.473(2) .
C13 C14 1.520(2) .
C13 H13A 0.9900 .
C13 H13B 0.9900 .
C14 O7 1.250(2) .
C14 O6 1.271(2) .
C15 N2 1.473(2) .
C15 C16 1.527(2) .
C15 H15A 0.9900 .
C15 H15B 0.9900 .
C16 O9 1.247(2) .
C16 O8 1.270(2) .
O1W H1W1 0.846(18) .
O1W H1W2 0.827(18) .
O2W H2W1 0.785(18) .
O2W H2W2 0.828(18) .
O3W H3W1 0.819(18) .
O3W H3W2 0.822(18) .
Zn3 O6W 2.0714(12) .
Zn3 O6W 2.0714(12) 2_656
Zn3 O5W 2.0923(12) .
Zn3 O5W 2.0924(12) 2_656
Zn3 O4W 2.1062(13) .
Zn3 O4W 2.1062(13) 2_656
O4W H4W1 0.828(18) .
O4W H4W2 0.802(18) .
O5W H5W1 0.811(18) .
O5W H5W2 0.818(18) .
O6W H6W1 0.801(18) .
O6W H6W2 0.827(18) .
O7W H7W1 0.827(19) .
O7W H7W2 0.81(2) .
O8W H8W1 0.841(19) .
O8W H8W2 0.815(19) .
O9W H9W1 0.869(19) .
O9W H9W2 0.803(19) .
O10W H101 0.831(18) .
O10W H102 0.819(18) .
O11W H111 0.809(19) .
O11W H112 0.812(18) .

loop_
_geom_hbond_atom_site_label_D
_geom_hbond_atom_site_label_H
_geom_hbond_atom_site_label_A
_geom_hbond_distance_DH
_geom_hbond_distance_HA
_geom_hbond_distance_DA
_geom_hbond_angle_DHA
_geom_hbond_site_symmetry_A
O1W H1W1 O2 0.846(18) 1.935(19) 2.7610(17) 165(2) 2_765
O1W H1W2 O10W 0.827(18) 2.05(2) 2.8388(19) 158(2) 1_655
O2W H2W1 O4 0.785(18) 2.041(19) 2.7939(17) 161(2) 2_665
O2W H2W2 O1 0.828(18) 1.943(19) 2.7597(18) 169(2) 2_765
O3W H3W1 O9 0.819(18) 2.089(18) 2.8998(19) 171(2) 2_766
O3W H3W2 O3 0.822(18) 1.962(18) 2.7629(17) 165(2) .
O4W H4W1 O2 0.828(18) 1.897(19) 2.7169(17) 171(2) 2_655
O4W H4W2 O11W 0.802(18) 2.044(19) 2.8311(19) 167(2) 1_545
O5W H5W1 O6 0.811(18) 1.971(18) 2.7796(17) 174(2) .
O5W H5W2 O9W 0.818(18) 1.900(18) 2.7149(18) 174(2) .
O6W H6W1 O7 0.801(18) 1.922(18) 2.7097(18) 167(2) .
O6W H6W2 O10W 0.827(18) 2.006(18) 2.8220(18) 169(2) 1_545
O7W H7W1 O7 0.827(19) 1.91(2) 2.7235(18) 170(2) 1_565
O7W H7W2 O3 0.81(2) 2.10(2) 2.8410(18) 152(3) .
O8W H8W1 O4 0.841(19) 1.894(19) 2.7331(18) 176(2) .
O8W H8W2 O9 0.815(19) 2.34(2) 2.9241(19) 129(2) 2_766
O8W H8W2 O7W 0.815(19) 2.55(2) 3.249(2) 145(2) .
O9W H9W1 O8W 0.869(19) 1.97(2) 2.828(2) 172(2) .
O9W H9W2 O9 0.803(19) 2.59(2) 3.254(2) 141(2) 1_455
O10W H101 O8W 0.831(18) 1.911(19) 2.7160(19) 163(2) .
O10W H102 O9 0.819(18) 2.135(19) 2.9375(19) 166(2) 1_455
O11W H111 O7W 0.809(19) 2.035(19) 2.841(2) 174(2) 1_455
O11W H112 O8 0.812(18) 2.15(2) 2.9451(18) 167(2) 1_455

loop_
_geom_torsion_atom_site_label_1
_geom_torsion_atom_site_label_2
_geom_torsion_atom_site_label_3
_geom_torsion_atom_site_label_4
_geom_torsion
_geom_torsion_site_symmetry_1
_geom_torsion_site_symmetry_2
_geom_torsion_site_symmetry_3
_geom_torsion_site_symmetry_4
O2 C1 C2 N1 166.80(13) . . . .
O1 C1 C2 N1 -16.5(2) . . . .
N1 C3 C4 O4 -161.42(14) . . . .
N1 C3 C4 O3 19.8(2) . . . .
N1 C5 C6 C7 -115.75(17) . . . .
N1 C5 C6 C11 69.18(19) . . . .
C11 C6 C7 C8 1.3(2) . . . .
C5 C6 C7 C8 -173.73(15) . . . .
C6 C7 C8 F1 -179.12(14) . . . .
C6 C7 C8 C9 0.5(3) . . . .
F1 C8 C9 C10 177.70(14) . . . .
C7 C8 C9 C10 -2.0(3) . . . .
C8 C9 C10 C11 1.5(2) . . . .
C8 C9 C10 C12 -175.80(15) . . . .
C7 C6 C11 O5 177.79(15) . . . .
C5 C6 C11 O5 -7.1(2) . . . .
C7 C6 C11 C10 -1.7(2) . . . .
C5 C6 C11 C10 173.40(15) . . . .
C9 C10 C11 O5 -179.21(15) . . . .
C12 C10 C11 O5 -1.9(2) . . . .
C9 C10 C11 C6 0.3(2) . . . .
C12 C10 C11 C6 177.61(15) . . . .
C9 C10 C12 N2 -117.05(16) . . . .
C11 C10 C12 N2 65.65(19) . . . .
N2 C13 C14 O7 -178.29(14) . . . .
N2 C13 C14 O6 2.8(2) . . . .
N2 C15 C16 O9 -156.40(15) . . . .
N2 C15 C16 O8 24.8(2) . . . .
C1 C2 N1 C3 143.33(13) . . . .
C1 C2 N1 C5 -93.12(15) . . . .
C1 C2 N1 Zn1 26.07(14) . . . .
C4 C3 N1 C2 -149.65(13) . . . .
C4 C3 N1 C5 84.84(15) . . . .
C4 C3 N1 Zn1 -32.59(15) . . . .
C6 C5 N1 C2 65.35(17) . . . .
C6 C5 N1 C3 -167.44(13) . . . .
C6 C5 N1 Zn1 -51.90(15) . . . .
C14 C13 N2 C15 113.39(16) . . . .
C14 C13 N2 C12 -121.90(15) . . . .
C14 C13 N2 Zn2 -1.62(16) . . . .
C16 C15 N2 C13 -151.78(14) . . . .
C16 C15 N2 C12 82.21(16) . . . .
C16 C15 N2 Zn2 -33.21(15) . . . .
C10 C12 N2 C13 61.35(17) . . . .
C10 C12 N2 C15 -171.95(13) . . . .
C10 C12 N2 Zn2 -59.64(14) . . . .
O2 C1 O1 Zn1 172.68(12) . . . .
C2 C1 O1 Zn1 -3.77(17) . . . .
O4 C4 O3 Zn1 -173.49(12) . . . .
C3 C4 O3 Zn1 5.16(17) . . . .
C6 C11 O5 Zn2 130.13(13) . . . .
C10 C11 O5 Zn2 -50.37(18) . . . .
C6 C11 O5 Zn1 -51.88(17) . . . .
C10 C11 O5 Zn1 127.63(13) . . . .
O7 C14 O6 Zn2 178.62(12) . . . .
C13 C14 O6 Zn2 -2.60(19) . . . .
O9 C16 O8 Zn2 -178.67(13) . . . .
C15 C16 O8 Zn2 0.07(18) . . . .
